data_4114919
loop_
_publ_author_name
'Xiqu Wang'
'Lumei Liu'
'Allan J. Jacobson'

_publ_contact_author_address
;
Department of Chemistry    
University of Houston,
Houston, TX 77204-5003
;
_publ_contact_author_email ' ajjcob@uh.edu '
_publ_contact_author_fax ' 713 743 2787 '
_publ_contact_author_name
;
Prof. Allan J. Jacobson
;
_publ_contact_author_phone ' 713 743 2785 '
_publ_section_title
;
 Open-Framework and Microporous Vanadium Silicates
;
_journal_name_full 'Journal of the American Chemical Society'
_journal_page_first 7812
_journal_page_last 7820
_journal_paper_doi 10.1021/ja020354l
_journal_volume 124
_journal_year 2002
_chemical_formula_sum 'H5.5 Li2 O13.75 Si4 V'
_chemical_formula_weight 402.72
_chemical_name_systematic
;
 ?
;
_space_group_IT_number 55
_symmetry_cell_setting orthorhombic
_symmetry_space_group_name_Hall '-P 2 2ab'
_symmetry_space_group_name_H-M 'P b a m'
_atom_sites_solution_hydrogens IGNORED
_atom_sites_solution_primary direct
_atom_sites_solution_secondary difmap
_audit_creation_method SHELXL-97
_cell_angle_alpha 90.00
_cell_angle_beta 90.00
_cell_angle_gamma 90.00
_cell_formula_units_Z 4
_cell_length_a 12.859(3)
_cell_length_b 14.911(4)
_cell_length_c 7.078(2)
_cell_measurement_temperature 293(2)
_cell_volume 1357.1(6)
_computing_cell_refinement SAINT
_computing_data_collection SMART
_computing_data_reduction SAINT
_computing_structure_refinement 'SHELXL-97 (Sheldrick, 1997)'
_computing_structure_solution SHELXTL
_diffrn_ambient_temperature 293(2)
_diffrn_measured_fraction_theta_full 0.941
_diffrn_measured_fraction_theta_max 0.941
_diffrn_measurement_device_type 'SIEMENS SMART/CCD'
_diffrn_measurement_method 'NARROW FRAME, 0.3w'
_diffrn_radiation_monochromator graphite
_diffrn_radiation_source 'fine-focus sealed tube'
_diffrn_radiation_type MoK\a
_diffrn_radiation_wavelength 0.71073
_diffrn_reflns_av_R_equivalents 0.3011
_diffrn_reflns_av_sigmaI/netI 0.3882
_diffrn_reflns_limit_h_max 11
_diffrn_reflns_limit_h_min -16
_diffrn_reflns_limit_k_max 19
_diffrn_reflns_limit_k_min -18
_diffrn_reflns_limit_l_max 9
_diffrn_reflns_limit_l_min -9
_diffrn_reflns_number 8090
_diffrn_reflns_theta_full 28.41
_diffrn_reflns_theta_max 28.41
_diffrn_reflns_theta_min 2.09
_exptl_absorpt_coefficient_mu 1.148
_exptl_absorpt_correction_T_max 1.0000
_exptl_absorpt_correction_T_min 0.7820
_exptl_absorpt_correction_type 'multi-scan (SADABS)'
_exptl_crystal_colour BLUE-GREEN
_exptl_crystal_density_diffrn 1.971
_exptl_crystal_description 'POLYHEDRAL FRAGMENT'
_exptl_crystal_F_000 802
_exptl_crystal_size_max 0.08
_exptl_crystal_size_mid 0.06
_exptl_crystal_size_min 0.05
_refine_diff_density_max 1.707
_refine_diff_density_min -0.491
_refine_diff_density_rms 0.187
_refine_ls_extinction_coef 0.0039(9)
_refine_ls_extinction_expression Fc^*^=kFc[1+0.001xFc^2^\l^3^/sin(2\q)]^-1/4^
_refine_ls_extinction_method SHELXL
_refine_ls_goodness_of_fit_ref 0.879
_refine_ls_hydrogen_treatment NA
_refine_ls_matrix_type full
_refine_ls_number_parameters 124
_refine_ls_number_reflns 1736
_refine_ls_number_restraints 0
_refine_ls_restrained_S_all 0.879
_refine_ls_R_factor_all 0.2733
_refine_ls_R_factor_gt 0.0868
_refine_ls_shift/su_max 0.000
_refine_ls_shift/su_mean 0.000
_refine_ls_structure_factor_coef Fsqd
_refine_ls_weighting_details 'calc w=1/[\s^2^(Fo^2^)+(0.1211P)^2^+0.0000P] where P=(Fo^2^+2Fc^2^)/3'
_refine_ls_weighting_scheme calc
_refine_ls_wR_factor_gt 0.2090
_refine_ls_wR_factor_ref 0.2708
_reflns_number_gt 539
_reflns_number_total 1736
_reflns_threshold_expression >2sigma(I)
_cod_data_source_file ja020354l_10.cif
_cod_data_source_block VSH12LiX
_cod_original_cell_volume 1357.0(6)
_cod_original_formula_sum 'H5.50 Li2 O13.75 Si4 V'
_cod_database_code 4114919

loop_
_symmetry_equiv_pos_as_xyz
'x, y, z'
'-x, -y, z'
'-x+1/2, y+1/2, -z'
'x+1/2, -y+1/2, -z'
'-x, -y, -z'
'x, y, -z'
'x-1/2, -y-1/2, z'
'-x-1/2, y-1/2, z'

loop_
_atom_site_label
_atom_site_type_symbol
_atom_site_fract_x
_atom_site_fract_y
_atom_site_fract_z
_atom_site_U_iso_or_equiv
_atom_site_adp_type
_atom_site_occupancy
_atom_site_symmetry_multiplicity
_atom_site_calc_flag
_atom_site_refinement_flags
Si1 Si 0.3064(3) 0.1375(3) 0.5000 0.0203(11) Uani 1 2 d S
Si2 Si 0.5192(3) 0.2150(3) 0.5000 0.0200(11) Uani 1 2 d S
Si3 Si 0.1262(2) 0.1580(2) 0.2085(4) 0.0278(9) Uani 1 1 d .
V1 V 0.5000 0.0000 0.4401(6) 0.0212(15) Uani 0.50 2 d SP
V2 V -0.0221(6) 0.0206(5) 0.0000 0.039(2) Uani 0.50 2 d SP
O1 O 0.2364(6) 0.1515(5) 0.3158(10) 0.035(2) Uani 1 1 d .
O2 O 0.1502(8) 0.1981(6) 0.0000 0.026(3) Uani 1 2 d S
O3 O 0.5555(6) 0.2690(5) 0.3175(10) 0.041(2) Uani 1 1 d .
O4 O 0.3626(7) 0.0429(6) 0.5000 0.035(3) Uani 1 2 d S
O5 O 0.3926(7) 0.2166(6) 0.5000 0.027(3) Uani 1 2 d S
O6 O 0.5597(8) 0.1149(7) 0.5000 0.048(4) Uani 1 2 d S
O7 O 0.0699(7) 0.0632(5) 0.1945(12) 0.053(3) Uani 1 1 d .
O8 O 0.5000 0.0000 0.216(3) 0.046(6) Uani 0.50 2 d SP
O9 O -0.113(2) 0.096(2) 0.0000 0.074(9) Uani 0.50 2 d SP
OW1 O 0.4154(11) 0.1713(10) 0.0000 0.041(3) Uiso 0.792(15) 2 d SP
OW2 O 0.371(4) 0.267(4) 0.0000 0.041(3) Uiso 0.208(15) 2 d SP
OW3 O -0.208(3) 0.118(2) 0.269(5) 0.041(3) Uiso 0.224(15) 1 d P
OW4 O -0.352(3) 0.094(2) 0.0000 0.041(3) Uiso 0.32(2) 2 d SP
OW5 O -0.1690(18) 0.0915(16) 0.414(3) 0.041(3) Uiso 0.319(15) 1 d P
OW6 O -0.270(3) 0.081(3) 0.175(6) 0.041(3) Uiso 0.197(15) 1 d P
Li1 Li 0.0000 0.0000 0.5000 0.041(3) Uiso 1 4 d S
Li2 Li -0.305(4) 0.070(3) 0.5000 0.041(3) Uiso 0.63(7) 2 d SP
Li3 Li -0.311(4) 0.073(3) 0.368(7) 0.041(3) Uiso 0.43(4) 1 d P

loop_
_atom_site_aniso_label
_atom_site_aniso_U_11
_atom_site_aniso_U_22
_atom_site_aniso_U_33
_atom_site_aniso_U_23
_atom_site_aniso_U_13
_atom_site_aniso_U_12
Si1 0.011(2) 0.025(3) 0.025(2) 0.000 0.000 -0.0001(19)
Si2 0.013(2) 0.023(3) 0.024(2) 0.000 0.000 -0.0026(19)
Si3 0.0233(18) 0.038(2) 0.0219(16) 0.0000(16) -0.0020(15) 0.0000(14)
V1 0.017(3) 0.021(3) 0.025(4) 0.000 0.000 0.000(2)
V2 0.041(6) 0.034(6) 0.043(3) 0.000 0.000 -0.006(4)
O1 0.026(4) 0.059(6) 0.022(4) -0.001(4) -0.011(4) 0.002(4)
O2 0.038(7) 0.031(7) 0.008(5) 0.000 0.000 -0.006(5)
O3 0.033(5) 0.059(6) 0.031(5) 0.010(4) 0.009(4) -0.015(4)
O4 0.003(5) 0.016(6) 0.086(9) 0.000 0.000 0.001(4)
O5 0.006(5) 0.023(6) 0.054(7) 0.000 0.000 0.000(5)
O6 0.018(6) 0.016(7) 0.108(11) 0.000 0.000 0.000(5)
O7 0.070(7) 0.050(6) 0.039(5) 0.004(5) -0.003(5) -0.031(5)
O8 0.044(16) 0.060(17) 0.033(13) 0.000 0.000 0.006(12)
O9 0.06(2) 0.09(2) 0.07(2) 0.000 0.000 0.008(18)

loop_
_atom_type_symbol
_atom_type_description
_atom_type_scat_dispersion_real
_atom_type_scat_dispersion_imag
_atom_type_scat_source
O O 0.0106 0.0060 'International Tables Vol C Tables 4.2.6.8 and 6.1.1.4'
Si Si 0.0817 0.0704 'International Tables Vol C Tables 4.2.6.8 and 6.1.1.4'
V V 0.3005 0.5294 'International Tables Vol C Tables 4.2.6.8 and 6.1.1.4'
Li Li -0.0003 0.0001 'International Tables Vol C Tables 4.2.6.8 and 6.1.1.4'
H H 0.0000 0.0000 'International Tables Vol C Tables 4.2.6.8 and 6.1.1.4'

loop_
_geom_angle_atom_site_label_1
_geom_angle_atom_site_label_2
_geom_angle_atom_site_label_3
_geom_angle
_geom_angle_site_symmetry_1
_geom_angle_site_symmetry_3
O4 Si1 O1 111.9(4) . .
O4 Si1 O1 111.9(4) . 6_556
O1 Si1 O1 109.4(6) . 6_556
O4 Si1 O5 109.6(5) . .
O1 Si1 O5 106.9(4) . .
O1 Si1 O5 106.9(4) 6_556 .
O4 Si1 Li2 27.4(10) . 5_556
O1 Si1 Li2 97.4(6) . 5_556
O1 Si1 Li2 97.4(6) 6_556 5_556
O5 Si1 Li2 136.9(10) . 5_556
O6 Si2 O3 112.4(4) . 6_556
O6 Si2 O3 112.4(4) . .
O3 Si2 O3 108.5(6) 6_556 .
O6 Si2 O5 110.0(6) . .
O3 Si2 O5 106.6(4) 6_556 .
O3 Si2 O5 106.6(4) . .
O6 Si2 Li2 27.0(10) . 1_655
O3 Si2 Li2 97.9(6) 6_556 1_655
O3 Si2 Li2 97.9(6) . 1_655
O5 Si2 Li2 137.1(10) . 1_655
O6 Si2 Li3 31.3(9) . 6_656
O3 Si2 Li3 84.1(9) 6_556 6_656
O3 Si2 Li3 112.0(9) . 6_656
O5 Si2 Li3 134.0(10) . 6_656
Li2 Si2 Li3 17.1(9) 1_655 6_656
O6 Si2 Li3 31.3(9) . 1_655
O3 Si2 Li3 112.0(9) 6_556 1_655
O3 Si2 Li3 84.1(9) . 1_655
O5 Si2 Li3 134.0(10) . 1_655
Li2 Si2 Li3 17.1(9) 1_655 1_655
Li3 Si2 Li3 34.2(18) 6_656 1_655
O7 Si3 O1 112.1(5) . .
O7 Si3 O3 111.9(5) . 7_565
O1 Si3 O3 108.1(4) . 7_565
O7 Si3 O2 110.9(4) . .
O1 Si3 O2 106.5(5) . .
O3 Si3 O2 107.0(5) 7_565 .
V1 V1 O8 180.000(5) 5_656 .
V1 V1 O6 77.27(14) 5_656 .
O8 V1 O6 102.73(14) . .
V1 V1 O6 77.27(14) 5_656 5_656
O8 V1 O6 102.73(14) . 5_656
O6 V1 O6 154.5(3) . 5_656
V1 V1 O4 77.28(14) 5_656 5_656
O8 V1 O4 102.72(14) . 5_656
O6 V1 O4 83.2(4) . 5_656
O6 V1 O4 91.3(4) 5_656 5_656
V1 V1 O4 77.28(14) 5_656 .
O8 V1 O4 102.72(14) . .
O6 V1 O4 91.3(4) . .
O6 V1 O4 83.2(4) 5_656 .
O4 V1 O4 154.6(3) 5_656 .
V1 V1 O8 0.000(2) 5_656 5_656
O8 V1 O8 180.000(2) . 5_656
O6 V1 O8 77.27(14) . 5_656
O6 V1 O8 77.27(14) 5_656 5_656
O4 V1 O8 77.28(14) 5_656 5_656
O4 V1 O8 77.28(14) . 5_656
V1 V1 Li3 100.9(10) 5_656 2
O8 V1 Li3 79.1(10) . 2
O6 V1 Li3 139.0(11) . 2
O6 V1 Li3 47.8(11) 5_656 2
O4 V1 Li3 137.0(11) 5_656 2
O4 V1 Li3 49.6(11) . 2
O8 V1 Li3 100.9(10) 5_656 2
V1 V1 Li3 100.9(10) 5_656 1_655
O8 V1 Li3 79.1(10) . 1_655
O6 V1 Li3 47.8(11) . 1_655
O6 V1 Li3 139.0(11) 5_656 1_655
O4 V1 Li3 49.6(11) 5_656 1_655
O4 V1 Li3 137.0(11) . 1_655
O8 V1 Li3 100.9(10) 5_656 1_655
Li3 V1 Li3 158(2) 2 1_655
V1 V1 Li2 81.11(19) 5_656 1_655
O8 V1 Li2 98.89(18) . 1_655
O6 V1 Li2 42.5(10) . 1_655
O6 V1 Li2 132.0(9) 5_656 1_655
O4 V1 Li2 42.0(10) 5_656 1_655
O4 V1 Li2 132.4(9) . 1_655
O8 V1 Li2 81.11(18) 5_656 1_655
Li3 V1 Li2 177.6(12) 2 1_655
Li3 V1 Li2 19.8(10) 1_655 1_655
V1 V1 Li2 81.11(18) 5_656 5_556
O8 V1 Li2 98.89(18) . 5_556
O6 V1 Li2 132.0(9) . 5_556
O6 V1 Li2 42.5(10) 5_656 5_556
O4 V1 Li2 132.4(9) 5_656 5_556
O4 V1 Li2 42.0(10) . 5_556
O8 V1 Li2 81.11(18) 5_656 5_556
Li3 V1 Li2 19.8(10) 2 5_556
Li3 V1 Li2 177.6(12) 1_655 5_556
Li2 V1 Li2 162.2(4) 1_655 5_556
V1 V1 Li3 62.9(9) 5_656 6_656
O8 V1 Li3 117.1(9) . 6_656
O6 V1 Li3 41.7(10) . 6_656
O6 V1 Li3 123.1(10) 5_656 6_656
O4 V1 Li3 43.4(10) 5_656 6_656
O4 V1 Li3 121.7(10) . 6_656
O8 V1 Li3 62.9(9) 5_656 6_656
Li3 V1 Li3 163.8(3) 2 6_656
Li3 V1 Li3 38(2) 1_655 6_656
Li2 V1 Li3 18.2(10) 1_655 6_656
Li2 V1 Li3 144.0(10) 5_556 6_656
V2 V2 O9 176.4(18) 5 .
V2 V2 O7 79.9(9) 5 .
O9 V2 O7 102.5(8) . .
V2 V2 O7 79.9(9) 5 6
O9 V2 O7 102.5(8) . 6
O7 V2 O7 91.5(6) . 6
V2 V2 O7 75.2(8) 5 5
O9 V2 O7 102.3(8) . 5
O7 V2 O7 155.1(3) . 5
O7 V2 O7 84.3(5) 6 5
V2 V2 O7 75.2(8) 5 2
O9 V2 O7 102.3(8) . 2
O7 V2 O7 84.3(5) . 2
O7 V2 O7 155.1(3) 6 2
O7 V2 O7 89.4(6) 5 2
V2 V2 O9 2.4(12) 5 5
O9 V2 O9 178.8(6) . 5
O7 V2 O9 78.3(6) . 5
O7 V2 O9 78.3(6) 6 5
O7 V2 O9 76.8(6) 5 5
O7 V2 O9 76.8(6) 2 5
Si1 O1 Si3 152.6(5) . .
Si3 O2 Si3 131.0(6) 6 .
Si2 O3 Si3 153.3(5) . 7_665
Si1 O4 Li2 129.3(16) . 5_556
Si1 O4 V1 135.6(6) . 5_656
Li2 O4 V1 93.5(16) 5_556 5_656
Si1 O4 V1 135.6(6) . .
Li2 O4 V1 93.5(16) 5_556 .
V1 O4 V1 25.4(3) 5_656 .
Si1 O4 Li3 126.4(14) . 2
Li2 O4 Li3 27.0(14) 5_556 2
V1 O4 Li3 96.8(14) 5_656 2
V1 O4 Li3 85.3(14) . 2
Si1 O4 Li3 126.4(14) . 5_556
Li2 O4 Li3 27.0(14) 5_556 5_556
V1 O4 Li3 85.3(14) 5_656 5_556
V1 O4 Li3 96.8(14) . 5_556
Li3 O4 Li3 54(3) 2 5_556
Si1 O5 Si2 132.4(6) . .
Si2 O6 Li2 130.2(16) . 1_655
Si2 O6 V1 135.1(6) . .
Li2 O6 V1 93.1(15) 1_655 .
Si2 O6 V1 135.1(6) . 5_656
Li2 O6 V1 93.1(15) 1_655 5_656
V1 O6 V1 25.5(3) . 5_656
Si2 O6 Li3 124.7(15) . 6_656
Li2 O6 Li3 27.8(14) 1_655 6_656
V1 O6 Li3 98.8(15) . 6_656
V1 O6 Li3 87.1(14) 5_656 6_656
Si2 O6 Li3 124.7(15) . 1_655
Li2 O6 Li3 27.8(14) 1_655 1_655
V1 O6 Li3 87.1(14) . 1_655
V1 O6 Li3 98.8(15) 5_656 1_655
Li3 O6 Li3 56(3) 6_656 1_655
Si3 O7 V2 128.1(5) . .
Si3 O7 V2 138.9(5) . 5
V2 O7 V2 24.9(3) . 5
Si3 O7 Li1 116.1(4) . .
V2 O7 Li1 105.7(4) . .
V2 O7 Li1 104.6(4) 5 .
V1 O8 V1 0.0 . 5_656
V2 O9 V2 1.2(6) . 5
OW6 OW3 OW5 127(4) . .
OW6 OW3 Li3 60(3) . .
OW5 OW3 Li3 81(3) . .
OW6 OW3 Li2 83(3) . .
OW5 OW3 Li2 60(2) . .
Li3 OW3 Li2 24(2) . .
OW6 OW4 OW6 98(3) . 6
OW6 OW4 Li3 126(2) . 6
OW6 OW4 Li3 28.9(17) 6 6
OW6 OW4 Li3 28.9(17) . .
OW6 OW4 Li3 126(2) 6 .
Li3 OW4 Li3 153(3) 6 .
OW3 OW5 OW5 148(2) . 6_556
OW3 OW5 Li3 60(2) . .
OW5 OW5 Li3 100.1(17) 6_556 .
OW3 OW5 Li2 86(2) . .
OW5 OW5 Li2 71.2(8) 6_556 .
Li3 OW5 Li2 28.9(16) . .
OW3 OW5 Li3 105(3) . 6_556
OW5 OW5 Li3 50.1(14) 6_556 6_556
Li3 OW5 Li3 50(3) . 6_556
Li2 OW5 Li3 21.1(14) . 6_556
OW3 OW5 Li1 135(2) . .
OW5 OW5 Li1 76.7(5) 6_556 .
Li3 OW5 Li1 139.8(19) . .
Li2 OW5 Li1 127.3(17) . .
Li3 OW5 Li1 114.6(15) 6_556 .
OW3 OW6 Li3 76(3) . .
OW3 OW6 OW4 144(4) . .
Li3 OW6 OW4 118(3) . .
OW3 OW6 Li2 67(3) . .
Li3 OW6 Li2 10(3) . .
OW4 OW6 Li2 128(3) . .
O7 Li1 O7 180.0 6_556 2
O7 Li1 O7 117.9(4) 6_556 .
O7 Li1 O7 62.1(4) 2 .
O7 Li1 O7 62.1(4) 6_556 5_556
O7 Li1 O7 117.9(4) 2 5_556
O7 Li1 O7 180.0(5) . 5_556
O7 Li1 OW5 72.7(5) 6_556 5_556
O7 Li1 OW5 107.3(5) 2 5_556
O7 Li1 OW5 95.6(5) . 5_556
O7 Li1 OW5 84.4(5) 5_556 5_556
O7 Li1 OW5 107.3(5) 6_556 .
O7 Li1 OW5 72.7(5) 2 .
O7 Li1 OW5 84.4(5) . .
O7 Li1 OW5 95.6(5) 5_556 .
OW5 Li1 OW5 180.000(1) 5_556 .
O7 Li1 OW5 95.6(5) 6_556 2
O7 Li1 OW5 84.4(5) 2 2
O7 Li1 OW5 72.7(5) . 2
O7 Li1 OW5 107.3(5) 5_556 2
OW5 Li1 OW5 26.6(10) 5_556 2
OW5 Li1 OW5 153.4(10) . 2
O7 Li1 OW5 84.4(5) 6_556 6_556
O7 Li1 OW5 95.6(5) 2 6_556
O7 Li1 OW5 107.3(5) . 6_556
O7 Li1 OW5 72.7(5) 5_556 6_556
OW5 Li1 OW5 153.4(10) 5_556 6_556
OW5 Li1 OW5 26.6(10) . 6_556
OW5 Li1 OW5 180.000(1) 2 6_556
Li3 Li2 Li3 171(10) . 6_556
Li3 Li2 O4 90(5) . 5_556
Li3 Li2 O4 90(5) 6_556 5_556
Li3 Li2 O6 85(5) . 1_455
Li3 Li2 O6 85(5) 6_556 1_455
O4 Li2 O6 87(2) 5_556 1_455
Li3 Li2 OW5 113(5) . 6_556
Li3 Li2 OW5 75(5) 6_556 6_556
O4 Li2 OW5 122(3) 5_556 6_556
O6 Li2 OW5 144(2) 1_455 6_556
Li3 Li2 OW5 75(5) . .
Li3 Li2 OW5 113(5) 6_556 .
O4 Li2 OW5 122(3) 5_556 .
O6 Li2 OW5 144(2) 1_455 .
OW5 Li2 OW5 37.6(17) 6_556 .
Li3 Li2 OW3 141(6) . 6_556
Li3 Li2 OW3 44(4) 6_556 6_556
O4 Li2 OW3 122.1(18) 5_556 6_556
O6 Li2 OW3 114.7(18) 1_455 6_556
OW5 Li2 OW3 33.8(12) 6_556 6_556
OW5 Li2 OW3 70(2) . 6_556
Li3 Li2 OW3 44(4) . .
Li3 Li2 OW3 141(6) 6_556 .
O4 Li2 OW3 122.1(18) 5_556 .
O6 Li2 OW3 114.7(18) 1_455 .
OW5 Li2 OW3 70(2) 6_556 .
OW5 Li2 OW3 33.8(12) . .
OW3 Li2 OW3 97(3) 6_556 .
Li3 Li2 OW6 171(6) . 6_556
Li3 Li2 OW6 16(4) 6_556 6_556
O4 Li2 OW6 98.0(15) 5_556 6_556
O6 Li2 OW6 99.2(16) 1_455 6_556
OW5 Li2 OW6 59.3(14) 6_556 6_556
OW5 Li2 OW6 97(2) . 6_556
OW3 Li2 OW6 29.7(12) 6_556 6_556
OW3 Li2 OW6 127(3) . 6_556
Li3 Li2 OW6 16(4) . .
Li3 Li2 OW6 171(6) 6_556 .
O4 Li2 OW6 98.0(15) 5_556 .
O6 Li2 OW6 99.2(16) 1_455 .
OW5 Li2 OW6 97(2) 6_556 .
OW5 Li2 OW6 59.3(14) . .
OW3 Li2 OW6 127(3) 6_556 .
OW3 Li2 OW6 29.7(12) . .
OW6 Li2 OW6 156(3) 6_556 .
Li3 Li2 V1 78(5) . 1_455
Li3 Li2 V1 96(5) 6_556 1_455
O4 Li2 V1 44.5(11) 5_556 1_455
O6 Li2 V1 44.4(11) 1_455 1_455
OW5 Li2 V1 164(2) 6_556 1_455
OW5 Li2 V1 149.7(12) . 1_455
OW3 Li2 V1 139.8(15) 6_556 1_455
OW3 Li2 V1 122.2(13) . 1_455
OW6 Li2 V1 110.8(17) 6_556 1_455
OW6 Li2 V1 93.1(15) . 1_455
Li3 Li2 V1 96(5) . 5_556
Li3 Li2 V1 78(5) 6_556 5_556
O4 Li2 V1 44.5(11) 5_556 5_556
O6 Li2 V1 44.4(11) 1_455 5_556
OW5 Li2 V1 149.7(12) 6_556 5_556
OW5 Li2 V1 164(2) . 5_556
OW3 Li2 V1 122.2(13) 6_556 5_556
OW3 Li2 V1 139.8(15) . 5_556
OW6 Li2 V1 93.1(15) 6_556 5_556
OW6 Li2 V1 110.8(17) . 5_556
V1 Li2 V1 17.8(4) 1_455 5_556
Li2 Li3 OW6 154(7) . .
Li2 Li3 OW3 112(6) . .
OW6 Li3 OW3 44(2) . .
Li2 Li3 Li3 5(5) . 6_556
OW6 Li3 Li3 158(3) . 6_556
OW3 Li3 Li3 115(2) . 6_556
Li2 Li3 OW5 76(5) . .
OW6 Li3 OW5 78(3) . .
OW3 Li3 OW5 39.6(18) . .
Li3 Li3 OW5 79.9(17) 6_556 .
Li2 Li3 O6 67(5) . 1_455
OW6 Li3 O6 135(4) . 1_455
OW3 Li3 O6 137(3) . 1_455
Li3 Li3 O6 62.2(14) 6_556 1_455
OW5 Li3 O6 133(3) . 1_455
Li2 Li3 O4 63(4) . 5_556
OW6 Li3 O4 127(3) . 5_556
OW3 Li3 O4 143(3) . 5_556
Li3 Li3 O4 63.1(14) 6_556 5_556
OW5 Li3 O4 111(2) . 5_556
O6 Li3 O4 77.5(18) 1_455 5_556
Li2 Li3 OW5 46(4) . 6_556
OW6 Li3 OW5 108(3) . 6_556
OW3 Li3 OW5 67(2) . 6_556
Li3 Li3 OW5 50.1(13) 6_556 6_556
OW5 Li3 OW5 29.8(14) . 6_556
O6 Li3 OW5 107(2) 1_455 6_556
O4 Li3 OW5 92.9(19) 5_556 6_556
Li2 Li3 OW4 171(6) . .
OW6 Li3 OW4 33(2) . .
OW3 Li3 OW4 72(2) . .
Li3 Li3 OW4 166.7(13) 6_556 .
OW5 Li3 OW4 110(2) . .
O6 Li3 OW4 105(2) 1_455 .
O4 Li3 OW4 118(2) 5_556 .
OW5 Li3 OW4 139(2) 6_556 .
Li2 Li3 V1 82(5) . 1_455
OW6 Li3 V1 122(3) . 1_455
OW3 Li3 V1 165(3) . 1_455
Li3 Li3 V1 79.1(10) 6_556 1_455
OW5 Li3 V1 154(3) . 1_455
O6 Li3 V1 45.2(10) 1_455 1_455
O4 Li3 V1 45.1(10) 5_556 1_455
OW5 Li3 V1 127(2) 6_556 1_455
OW4 Li3 V1 93.1(17) . 1_455
Li2 Li3 V1 66(5) . 5_556
OW6 Li3 V1 138(3) . 5_556
OW3 Li3 V1 176(3) . 5_556
Li3 Li3 V1 62.9(9) 6_556 5_556
OW5 Li3 V1 140(2) . 5_556
O6 Li3 V1 39.5(9) 1_455 5_556
O4 Li3 V1 39.8(9) 5_556 5_556
OW5 Li3 V1 111.5(19) 6_556 5_556
OW4 Li3 V1 109.0(18) . 5_556
V1 Li3 V1 16.2(3) 1_455 5_556
Li2 Li3 Si2 77(5) . 1_455
OW6 Li3 Si2 118(3) . 1_455
OW3 Li3 Si2 113(3) . 1_455
Li3 Li3 Si2 72.9(9) 6_556 1_455
OW5 Li3 Si2 121(2) . 1_455
O6 Li3 Si2 24.1(8) 1_455 1_455
O4 Li3 Si2 101.6(18) 5_556 1_455
OW5 Li3 Si2 104.7(17) 6_556 1_455
OW4 Li3 Si2 94.1(16) . 1_455
V1 Li3 Si2 66.1(11) 1_455 1_455
V1 Li3 Si2 63.2(10) 5_556 1_455

loop_
_geom_bond_atom_site_label_1
_geom_bond_atom_site_label_2
_geom_bond_distance
_geom_bond_site_symmetry_2
Si1 O4 1.585(10) .
Si1 O1 1.598(7) .
Si1 O1 1.598(7) 6_556
Si1 O5 1.619(10) .
Si1 Li2 3.10(5) 5_556
Si2 O6 1.581(11) .
Si2 O3 1.592(7) 6_556
Si2 O3 1.592(7) .
Si2 O5 1.628(10) .
Si2 Li2 3.12(5) 1_655
Si2 Li3 3.19(5) 6_656
Si2 Li3 3.19(5) 1_655
Si3 O7 1.591(8) .
Si3 O1 1.611(7) .
Si3 O3 1.615(8) 7_565
Si3 O2 1.622(5) .
V1 V1 0.848(9) 5_656
V1 O8 1.59(2) .
V1 O6 1.925(10) .
V1 O6 1.925(10) 5_656
V1 O4 1.926(9) 5_656
V1 O4 1.926(9) .
V1 O8 2.43(2) 5_656
V1 Li3 2.71(5) 2
V1 Li3 2.71(5) 1_655
V1 Li2 2.74(5) 1_655
V1 Li2 2.74(5) 5_556
V1 Li3 2.99(5) 6_656
V2 V2 0.837(11) 5
V2 O9 1.62(3) .
V2 O7 1.923(10) .
V2 O7 1.923(10) 6
V2 O7 1.958(10) 5
V2 O7 1.958(10) 2
V2 O9 2.46(3) 5
O2 Si3 1.622(5) 6
O3 Si3 1.615(8) 7_665
O4 Li2 1.84(5) 5_556
O4 V1 1.926(9) 5_656
O4 Li3 2.07(5) 2
O4 Li3 2.07(5) 5_556
O6 Li2 1.86(5) 1_655
O6 V1 1.925(10) 5_656
O6 Li3 2.01(5) 6_656
O6 Li3 2.01(5) 1_655
O7 V2 1.958(10) 5
O7 Li1 2.524(8) .
O8 V1 2.43(2) 5_656
O9 V2 2.46(3) 5
OW1 OW2 1.54(5) .
OW3 OW6 1.17(5) .
OW3 OW5 1.21(4) .
OW3 Li3 1.64(6) .
OW3 Li2 2.18(5) .
OW4 OW6 1.64(5) .
OW4 OW6 1.64(5) 6
OW4 Li3 2.67(5) 6
OW4 Li3 2.67(5) .
OW5 OW5 1.22(5) 6_556
OW5 Li3 1.88(6) .
OW5 Li2 1.88(5) .
OW5 Li3 2.41(5) 6_556
OW5 Li1 2.64(2) .
OW6 Li3 1.47(6) .
OW6 Li2 2.35(4) .
Li1 O7 2.524(8) 6_556
Li1 O7 2.524(8) 2
Li1 O7 2.524(8) 5_556
Li1 OW5 2.64(2) 5_556
Li1 OW5 2.64(2) 2
Li1 OW5 2.64(2) 6_556
Li2 Li3 0.94(5) .
Li2 Li3 0.94(5) 6_556
Li2 O4 1.84(5) 5_556
Li2 O6 1.86(5) 1_455
Li2 OW5 1.88(5) 6_556
Li2 OW3 2.18(5) 6_556
Li2 OW6 2.35(4) 6_556
Li2 V1 2.74(5) 1_455
Li2 V1 2.74(5) 5_556
Li3 Li3 1.87(10) 6_556
Li3 O6 2.01(5) 1_455
Li3 O4 2.07(5) 5_556
Li3 OW5 2.41(5) 6_556
Li3 V1 2.71(5) 1_455
Li3 V1 2.99(5) 5_556
Li3 Si2 3.19(5) 1_455
